data_4000837
loop_
_publ_author_name
'Huang, Hongwei'
'Yao, Jiyong'
'Lin, Zheshuai'
'Wang, Xiaoyang'
'He, Ran'
'Yao, Wenjiao'
'Zhai, Naixia'
'Chen, Chuangtian'

_publ_section_title
;
 Molecular Engineering Design to Resolve the Layering Habit and
 Polymorphism Problems in Deep UV NLO Crystals: New Structures in
 MM&#x2032;Be2B2O6F (M&#x2550;Na, M&#x2032;&#x2550;Ca; M&#x2550; K,
 M&#x2032;&#x2550;Ca, Sr)
;
_journal_issue 24
_journal_name_full 'Chemistry of Materials'
_journal_page_first 5457
_journal_paper_doi 10.1021/cm202870q
_journal_volume 23
_journal_year 2011
_chemical_formula_sum 'B2 Be2 F K O6 Sr'
_chemical_formula_weight 281.36
_chemical_name_systematic
; 
 ? 
;
_space_group_IT_number 176
_symmetry_space_group_name_Hall '-P 6c'
_symmetry_space_group_name_H-M 'P 63/m'
_atom_sites_solution_hydrogens geom
_atom_sites_solution_primary direct
_atom_sites_solution_secondary difmap
_audit_creation_method SHELXL-97
_cell_angle_alpha 90.00
_cell_angle_beta 90.00
_cell_angle_gamma 120.00
_cell_formula_units_Z 2
_cell_length_a 4.7652(10)
_cell_length_b 4.7652(10)
_cell_length_c 15.050(3)
_cell_measurement_temperature 293(2)
_cell_volume 295.96(11)
_computing_structure_refinement 'SHELXL-97 (Sheldrick, 1997)'
_computing_structure_solution 'SHELXS-97 (Sheldrick, 1990)'
_diffrn_ambient_temperature 293(2)
_diffrn_measured_fraction_theta_full 0.992
_diffrn_measured_fraction_theta_max 0.992
_diffrn_radiation_monochromator graphite
_diffrn_radiation_source 'fine-focus sealed tube'
_diffrn_radiation_type MoK\a
_diffrn_radiation_wavelength 0.71073
_diffrn_reflns_av_R_equivalents 0.0405
_diffrn_reflns_av_sigmaI/netI 0.0224
_diffrn_reflns_limit_h_max 6
_diffrn_reflns_limit_h_min -7
_diffrn_reflns_limit_k_max 7
_diffrn_reflns_limit_k_min -7
_diffrn_reflns_limit_l_max 22
_diffrn_reflns_limit_l_min -22
_diffrn_reflns_number 3752
_diffrn_reflns_theta_full 32.57
_diffrn_reflns_theta_max 32.57
_diffrn_reflns_theta_min 4.94
_exptl_absorpt_coefficient_mu 9.810
_exptl_crystal_density_diffrn 3.157
_exptl_crystal_density_method 'not measured'
_exptl_crystal_F_000 264
_refine_diff_density_max 0.925
_refine_diff_density_min -0.596
_refine_diff_density_rms 0.138
_refine_ls_extinction_method none
_refine_ls_goodness_of_fit_ref 2.203
_refine_ls_hydrogen_treatment mixed
_refine_ls_matrix_type full
_refine_ls_number_parameters 22
_refine_ls_number_reflns 376
_refine_ls_number_restraints 0
_refine_ls_restrained_S_all 2.203
_refine_ls_R_factor_all 0.0392
_refine_ls_R_factor_gt 0.0302
_refine_ls_shift/su_max 0.000
_refine_ls_shift/su_mean 0.000
_refine_ls_structure_factor_coef Fsqd
_refine_ls_weighting_details 'calc w=1/[\s^2^(Fo^2^)+(0.0100P)^2^+0.0000P] where P=(Fo^2^+2Fc^2^)/3'
_refine_ls_weighting_scheme calc
_refine_ls_wR_factor_gt 0.0603
_refine_ls_wR_factor_ref 0.0612
_reflns_number_gt 324
_reflns_number_total 376
_reflns_threshold_expression >2sigma(I)
_cod_data_source_file cm202870q_si_003.cif
_cod_data_source_block p1
_cod_database_code 4000837

loop_
_symmetry_equiv_pos_as_xyz
'x, y, z'
'x-y, x, z+1/2'
'-y, x-y, z'
'-x, -y, z+1/2'
'-x+y, -x, z'
'y, -x+y, z+1/2'
'-x, -y, -z'
'-x+y, -x, -z-1/2'
'y, -x+y, -z'
'x, y, -z-1/2'
'x-y, x, -z'
'-y, x-y, -z-1/2'

loop_
_atom_site_label
_atom_site_type_symbol
_atom_site_fract_x
_atom_site_fract_y
_atom_site_fract_z
_atom_site_U_iso_or_equiv
_atom_site_adp_type
_atom_site_occupancy
_atom_site_symmetry_multiplicity
_atom_site_calc_flag
_atom_site_refinement_flags
Sr Sr 1.0000 1.0000 0.5000 0.00491(15) Uani 1 6 d S
K K 1.0000 1.0000 0.2500 0.0043(2) Uani 1 6 d S
B B 1.3333 0.6667 0.1119(3) 0.0057(9) Uani 1 3 d S
Be Be 1.3333 0.6667 0.6388(4) 0.0052(11) Uani 1 3 d S
O O 0.5906(4) 0.6103(5) 0.10962(12) 0.0084(4) Uani 1 1 d .
F F 0.6667 1.3333 0.2500 0.0131(9) Uani 1 6 d S

loop_
_atom_site_aniso_label
_atom_site_aniso_U_11
_atom_site_aniso_U_22
_atom_site_aniso_U_33
_atom_site_aniso_U_23
_atom_site_aniso_U_13
_atom_site_aniso_U_12
Sr 0.00535(18) 0.00535(18) 0.0040(2) 0.000 0.000 0.00268(9)
K 0.0046(3) 0.0046(3) 0.0038(5) 0.000 0.000 0.00229(15)
B 0.0076(14) 0.0076(14) 0.002(2) 0.000 0.000 0.0038(7)
Be 0.0028(16) 0.0028(16) 0.010(3) 0.000 0.000 0.0014(8)
O 0.0067(9) 0.0073(8) 0.0108(10) 0.0027(7) 0.0018(7) 0.0032(7)
F 0.0172(13) 0.0172(13) 0.005(2) 0.000 0.000 0.0086(6)

loop_
_atom_type_symbol
_atom_type_description
_atom_type_scat_dispersion_real
_atom_type_scat_dispersion_imag
_atom_type_scat_source
B B 0.0013 0.0007 'International Tables Vol C Tables 4.2.6.8 and 6.1.1.4'
Be Be 0.0005 0.0002 'International Tables Vol C Tables 4.2.6.8 and 6.1.1.4'
F F 0.0171 0.0103 'International Tables Vol C Tables 4.2.6.8 and 6.1.1.4'
K K 0.2009 0.2494 'International Tables Vol C Tables 4.2.6.8 and 6.1.1.4'
O O 0.0106 0.0060 'International Tables Vol C Tables 4.2.6.8 and 6.1.1.4'
Sr Sr -1.5307 3.2498 'International Tables Vol C Tables 4.2.6.8 and 6.1.1.4'

loop_
_geom_angle_atom_site_label_1
_geom_angle_atom_site_label_2
_geom_angle_atom_site_label_3
_geom_angle
_geom_angle_site_symmetry_1
_geom_angle_site_symmetry_3
O Sr O 180.0 10_556 4_775
O Sr O 81.80(7) 10_556 12_766
O Sr O 98.20(7) 4_775 12_766
O Sr O 81.80(7) 10_556 8_676
O Sr O 98.20(7) 4_775 8_676
O Sr O 81.80(7) 12_766 8_676
O Sr O 98.20(7) 10_556 6_565
O Sr O 81.80(7) 4_775 6_565
O Sr O 180.000(1) 12_766 6_565
O Sr O 98.20(7) 8_676 6_565
O Sr O 98.20(7) 10_556 2_655
O Sr O 81.80(7) 4_775 2_655
O Sr O 98.20(7) 12_766 2_655
O Sr O 180.000(1) 8_676 2_655
O Sr O 81.80(7) 6_565 2_655
O Sr B 24.03(5) 10_556 8_676
O Sr B 155.97(5) 4_775 8_676
O Sr B 101.69(8) 12_766 8_676
O Sr B 71.69(6) 8_676 8_676
O Sr B 78.31(8) 6_565 8_676
O Sr B 108.31(6) 2_655 8_676
O Sr B 155.97(5) 10_556 2_655
O Sr B 24.03(5) 4_775 2_655
O Sr B 78.31(8) 12_766 2_655
O Sr B 108.31(6) 8_676 2_655
O Sr B 101.69(8) 6_565 2_655
O Sr B 71.69(6) 2_655 2_655
B Sr B 180.0 8_676 2_655
O Sr B 101.69(8) 10_556 8_786
O Sr B 78.31(8) 4_775 8_786
O Sr B 71.69(6) 12_766 8_786
O Sr B 24.03(5) 8_676 8_786
O Sr B 108.31(6) 6_565 8_786
O Sr B 155.97(5) 2_655 8_786
B Sr B 95.24(10) 8_676 8_786
B Sr B 84.76(10) 2_655 8_786
O Sr B 71.69(6) 10_556 8_776
O Sr B 108.31(6) 4_775 8_776
O Sr B 24.03(5) 12_766 8_776
O Sr B 101.69(8) 8_676 8_776
O Sr B 155.97(5) 6_565 8_776
O Sr B 78.31(8) 2_655 8_776
B Sr B 95.24(10) 8_676 8_776
B Sr B 84.76(10) 2_655 8_776
B Sr B 95.24(10) 8_786 8_776
O Sr B 78.31(8) 10_556 2_545
O Sr B 101.69(8) 4_775 2_545
O Sr B 108.31(6) 12_766 2_545
O Sr B 155.97(5) 8_676 2_545
O Sr B 71.69(6) 6_565 2_545
O Sr B 24.03(5) 2_655 2_545
B Sr B 84.76(10) 8_676 2_545
B Sr B 95.24(10) 2_655 2_545
B Sr B 180.0 8_786 2_545
B Sr B 84.76(10) 8_776 2_545
O Sr B 108.31(6) 10_556 2
O Sr B 71.69(6) 4_775 2
O Sr B 155.97(5) 12_766 2
O Sr B 78.31(8) 8_676 2
O Sr B 24.03(5) 6_565 2
O Sr B 101.69(8) 2_655 2
B Sr B 84.76(10) 8_676 2
B Sr B 95.24(10) 2_655 2
B Sr B 84.76(10) 8_786 2
B Sr B 180.0 8_776 2
B Sr B 95.24(10) 2_545 2
F K F 120.0 . 1_655
F K F 120.0 . 1_545
F K F 120.0 1_655 1_545
F K O 88.37(3) . .
F K O 126.43(4) 1_655 .
F K O 55.58(4) 1_545 .
F K O 55.58(4) . 8_676
F K O 88.37(3) 1_655 8_676
F K O 126.43(4) 1_545 8_676
O K O 140.87(3) . 8_676
F K O 126.43(4) . 12_766
F K O 55.58(4) 1_655 12_766
F K O 88.37(3) 1_545 12_766
O K O 140.87(3) . 12_766
O K O 70.91(6) 8_676 12_766
F K O 55.58(4) . 5_675
F K O 88.37(3) 1_655 5_675
F K O 126.43(4) 1_545 5_675
O K O 70.91(6) . 5_675
O K O 95.90(8) 8_676 5_675
O K O 140.87(3) 12_766 5_675
F K O 126.43(4) . 3_765
F K O 55.58(4) 1_655 3_765
F K O 88.37(3) 1_545 3_765
O K O 70.91(6) . 3_765
O K O 140.87(3) 8_676 3_765
O K O 95.90(8) 12_766 3_765
O K O 70.91(6) 5_675 3_765
F K O 88.37(3) . 10_556
F K O 126.43(4) 1_655 10_556
F K O 55.58(4) 1_545 10_556
O K O 95.90(8) . 10_556
O K O 70.91(6) 8_676 10_556
O K O 70.91(6) 12_766 10_556
O K O 140.87(3) 5_675 10_556
O K O 140.87(3) 3_765 10_556
F K Be 115.29(3) . 2_654
F K Be 31.30(9) 1_655 2_654
F K Be 115.29(3) 1_545 2_654
O K Be 96.98(9) . 2_654
O K Be 111.19(7) 8_676 2_654
O K Be 84.42(9) 12_766 2_654
O K Be 65.78(7) 5_675 2_654
O K Be 29.68(7) 3_765 2_654
O K Be 153.27(7) 10_556 2_654
F K Be 115.29(3) . 2_544
F K Be 115.29(3) 1_655 2_544
F K Be 31.30(9) 1_545 2_544
O K Be 29.68(7) . 2_544
O K Be 153.27(7) 8_676 2_544
O K Be 111.19(7) 12_766 2_544
O K Be 96.98(9) 5_675 2_544
O K Be 65.78(7) 3_765 2_544
O K Be 84.42(9) 10_556 2_544
Be K Be 95.46(12) 2_654 2_544
F K Be 31.30(9) . 7_776
F K Be 115.29(3) 1_655 7_776
F K Be 115.29(3) 1_545 7_776
O K Be 111.19(7) . 7_776
O K Be 29.68(7) 8_676 7_776
O K Be 96.98(9) 12_766 7_776
O K Be 84.42(9) 5_675 7_776
O K Be 153.27(7) 3_765 7_776
O K Be 65.78(7) 10_556 7_776
Be K Be 129.42(5) 2_654 7_776
Be K Be 129.42(5) 2_544 7_776
O B O 119.94(2) 3_765 5_665
O B O 119.94(2) 3_765 1_655
O B O 119.94(2) 5_665 1_655
O B Sr 48.03(14) 3_765 2_654
O B Sr 80.99(13) 5_665 2_654
O B Sr 141.9(3) 1_655 2_654
O B Sr 141.9(3) 3_765 2_644
O B Sr 48.03(13) 5_665 2_644
O B Sr 80.99(13) 1_655 2_644
Sr B Sr 95.24(10) 2_654 2_644
O B Sr 80.99(13) 3_765 2_754
O B Sr 141.9(3) 5_665 2_754
O B Sr 48.03(14) 1_655 2_754
Sr B Sr 95.24(10) 2_654 2_754
Sr B Sr 95.24(10) 2_644 2_754
O B K 53.21(15) 3_765 .
O B K 83.12(15) 5_665 .
O B K 139.7(3) 1_655 .
Sr B K 68.541(18) 2_654 .
Sr B K 130.916(17) 2_644 .
Sr B K 130.916(17) 2_754 .
O B K 83.12(15) 3_765 1_655
O B K 139.7(3) 5_665 1_655
O B K 53.21(15) 1_655 1_655
Sr B K 130.916(17) 2_654 1_655
Sr B K 130.916(17) 2_644 1_655
Sr B K 68.541(18) 2_754 1_655
K B K 87.41(9) . 1_655
O B K 139.7(3) 3_765 1_545
O B K 53.21(15) 5_665 1_545
O B K 83.12(15) 1_655 1_545
Sr B K 130.916(17) 2_654 1_545
Sr B K 68.541(18) 2_644 1_545
Sr B K 130.916(17) 2_754 1_545
K B K 87.41(9) . 1_545
K B K 87.41(9) 1_655 1_545
O Be O 112.71(19) 2_655 6_665
O Be O 112.71(19) 2_655 4_765
O Be O 112.71(19) 6_665 4_765
O Be F 106.0(2) 2_655 7_776
O Be F 106.0(2) 6_665 7_776
O Be F 106.0(2) 4_765 7_776
O Be K 62.04(12) 2_655 7_776
O Be K 88.57(11) 6_665 7_776
O Be K 157.4(2) 4_765 7_776
F Be K 58.70(9) 7_776 7_776
O Be K 157.4(2) 2_655 7_876
O Be K 62.04(12) 6_665 7_876
O Be K 88.57(11) 4_765 7_876
F Be K 58.70(9) 7_776 7_876
K Be K 95.46(12) 7_776 7_876
O Be K 88.57(11) 2_655 7_766
O Be K 157.4(2) 6_665 7_766
O Be K 62.04(12) 4_765 7_766
F Be K 58.70(9) 7_776 7_766
K Be K 95.46(12) 7_776 7_766
K Be K 95.46(12) 7_876 7_766
O Be Sr 71.13(14) 2_655 1_545
O Be Sr 124.1(3) 6_665 1_545
O Be Sr 42.50(12) 4_765 1_545
F Be Sr 127.22(8) 7_776 1_545
K Be Sr 130.88(2) 7_776 1_545
K Be Sr 130.88(2) 7_876 1_545
K Be Sr 68.520(19) 7_766 1_545
O Be Sr 42.50(12) 2_655 .
O Be Sr 71.13(14) 6_665 .
O Be Sr 124.1(3) 4_765 .
F Be Sr 127.22(8) 7_776 .
K Be Sr 68.520(19) 7_776 .
K Be Sr 130.88(2) 7_876 .
K Be Sr 130.88(2) 7_766 .
Sr Be Sr 87.21(11) 1_545 .
O Be Sr 124.1(3) 2_655 1_655
O Be Sr 42.50(12) 6_665 1_655
O Be Sr 71.13(14) 4_765 1_655
F Be Sr 127.22(8) 7_776 1_655
K Be Sr 130.88(2) 7_776 1_655
K Be Sr 68.520(19) 7_876 1_655
K Be Sr 130.88(2) 7_766 1_655
Sr Be Sr 87.21(11) 1_545 1_655
Sr Be Sr 87.21(11) . 1_655
B O Be 138.2(2) 1_455 2_544
B O Sr 107.95(18) 1_455 2_654
Be O Sr 112.19(15) 2_544 2_654
B O K 103.92(19) 1_455 .
Be O K 88.28(18) 2_544 .
Sr O K 88.83(6) 2_654 .
B O Sr 74.63(13) 1_455 2_544
Be O Sr 81.69(13) 2_544 2_544
Sr O Sr 109.06(6) 2_654 2_544
K O Sr 161.74(7) . 2_544
Be F Be 180.000(1) 2_554 7_776
Be F K 90.0 2_554 .
Be F K 90.0 7_776 .
Be F K 90.0 2_554 1_565
Be F K 90.0 7_776 1_565
K F K 120.0 . 1_565
Be F K 90.000(1) 2_554 1_455
Be F K 90.000(1) 7_776 1_455
K F K 120.0 . 1_455
K F K 120.0 1_565 1_455

loop_
_geom_bond_atom_site_label_1
_geom_bond_atom_site_label_2
_geom_bond_distance
_geom_bond_site_symmetry_2
Sr O 2.521(2) 10_556
Sr O 2.521(2) 4_775
Sr O 2.521(2) 12_766
Sr O 2.521(2) 8_676
Sr O 2.521(2) 6_565
Sr O 2.521(2) 2_655
Sr B 3.225(3) 8_676
Sr B 3.225(3) 2_655
Sr B 3.225(3) 8_786
Sr B 3.225(3) 8_776
Sr B 3.225(3) 2_545
Sr B 3.225(3) 2
K F 2.7512(6) .
K F 2.7512(6) 1_655
K F 2.7512(6) 1_545
K O 2.8452(19) .
K O 2.8452(19) 8_676
K O 2.8452(19) 12_766
K O 2.8452(19) 5_675
K O 2.8452(19) 3_765
K O 2.8452(19) 10_556
K Be 3.220(3) 2_654
K Be 3.220(3) 2_544
K Be 3.220(3) 7_776
B O 1.3805(17) 3_765
B O 1.3805(17) 5_665
B O 1.3805(17) 1_655
B Sr 3.225(3) 2_654
B Sr 3.225(3) 2_644
B Sr 3.225(3) 2_754
B K 3.448(3) 1_655
B K 3.448(3) 1_545
Be O 1.595(2) 2_655
Be O 1.595(3) 6_665
Be O 1.595(2) 4_765
Be F 1.673(6) 7_776
Be K 3.220(3) 7_776
Be K 3.220(3) 7_876
Be K 3.220(3) 7_766
Be Sr 3.455(4) 1_545
Be Sr 3.455(4) 1_655
O B 1.3805(17) 1_455
O Be 1.595(2) 2_544
O Sr 2.521(2) 2_654
O Sr 3.304(2) 2_544
F Be 1.673(6) 2_554
F Be 1.673(6) 7_776
F K 2.7512(6) 1_565
F K 2.7512(6) 1_455
